data_1523374
loop_
_publ_author_name
'Carre, D.'
'Laruelle, P.'
'Besancon, P.'

_publ_section_title
;
 Structure cristalline de la pretendue variete beta des sulfures de terres
 rares de composition Pr10 S14 O
;
_journal_name_full
;
Comptes Rendus Hebdomadaires des Seances de l'Academie des Sciences, Serie C, 
Sciences Chimiques (1966-)
;
_journal_page_first 537
_journal_page_last 539
_journal_volume 270
_journal_year 1970
_chemical_formula_sum 'O Pr10 S14'
_chemical_name_systematic 'Pr10 O S14'
_space_group_IT_number 142
_symmetry_space_group_name_Hall '-I 4bd 2c'
_symmetry_space_group_name_H-M 'I 41/a c d :2'
_cell_angle_alpha 90
_cell_angle_beta 90
_cell_angle_gamma 90
_cell_formula_units_Z 8
_cell_length_a 15.1
_cell_length_b 15.1
_cell_length_c 20.05
_cell_volume 4571.600
_citation_journal_id_ASTM CHDCAQ
_cod_data_source_file Carre_CHDCAQ_1970_205.cif
_cod_data_source_block O1Pr10S14
_cod_original_cell_volume 4571.601
_cod_original_formula_sum 'O1 Pr10 S14'
_cod_database_code 1523374

loop_
_symmetry_equiv_pos_as_xyz
x,y,z
-y+1/4,x+3/4,z+1/4
-x+1/2,-y,z+1/2
y+1/4,-x+1/4,z+3/4
x,-y,-z+1/2
y+1/4,x+3/4,-z+3/4
-x+1/2,y,-z
-y+1/4,-x+1/4,-z+1/4
-x,-y,-z
y-1/4,-x-3/4,-z-1/4
x-1/2,y,-z-1/2
-y-1/4,x-1/4,-z-3/4
-x,y,z-1/2
-y-1/4,-x-3/4,z-3/4
x-1/2,-y,z
y-1/4,x-1/4,z-1/4
x+1/2,y+1/2,z+1/2
-y+3/4,x+5/4,z+3/4
-x+1,-y+1/2,z+1
y+3/4,-x+3/4,z+5/4
x+1/2,-y+1/2,-z+1
y+3/4,x+5/4,-z+5/4
-x+1,y+1/2,-z+1/2
-y+3/4,-x+3/4,-z+3/4
-x+1/2,-y+1/2,-z+1/2
y+1/4,-x-1/4,-z+1/4
x,y+1/2,-z
-y+1/4,x+1/4,-z-1/4
-x+1/2,y+1/2,z
-y+1/4,-x-1/4,z-1/4
x,-y+1/2,z+1/2
y+1/4,x+1/4,z+1/4

loop_
_atom_site_label
_atom_site_type_symbol
_atom_site_fract_x
_atom_site_fract_y
_atom_site_fract_z
_atom_site_occupancy
_atom_site_U_iso_or_equiv
Pr3 Pr+3 0.1346 0.3846 0.125 1 0.0
O1 O-2 0.5 0.25 0.125 1 0.0
Pr1 Pr+3 0.128 0.0275 0.0464 1 0.0
S1 S-2 0.0239 0.3811 0.0023 1 0.0
S3 S-2 0.0383 0.0707 0.1726 1 0.0
S2 S-2 0.3429 0.072 0.093 1 0.0
Pr2 Pr+3 0.368 0.2557 0.0579 1 0.0
S4 S-2 0.3529 0 0.25 1 0.0
